data_1515147
loop_
_publ_author_name
'Morrill, Louis C.'
'Lebl, Tomas'
'Slawin, Alexandra M. Z.'
'Smith, Andrew D.'

_publ_section_title
;
 Catalytic asymmetric \a-amination of carboxylic acids using isothioureas
;
_journal_issue 6
_journal_name_full 'Chemical Science'
_journal_page_first 2088
_journal_paper_doi 10.1039/c2sc20171b
_journal_volume 3
_journal_year 2012
_chemical_absolute_configuration ad
_chemical_formula_moiety 'C21 H15 Br N2 O2'
_chemical_formula_sum 'C21 H15 Br N2 O2'
_chemical_formula_weight 407.26
_chemical_name_systematic
;
?
;
_space_group_IT_number 19
_symmetry_cell_setting orthorhombic
_symmetry_space_group_name_Hall 'P 2ac 2ab'
_symmetry_space_group_name_H-M 'P 21 21 21'
_atom_sites_solution_hydrogens geom
_atom_sites_solution_primary direct
_atom_sites_solution_secondary difmap
_audit_creation_method SHELXL-97
_cell_angle_alpha 90.00
_cell_angle_beta 90.00
_cell_angle_gamma 90.00
_cell_formula_units_Z 4
_cell_length_a 8.712(2)
_cell_length_b 12.244(3)
_cell_length_c 16.510(3)
_cell_measurement_reflns_used 6298
_cell_measurement_temperature 93(2)
_cell_measurement_theta_max 28.6
_cell_measurement_theta_min 2.1
_cell_volume 1761.1(7)
_computing_cell_refinement 'CrystalClear (Rigaku Corp., 2004)'
_computing_data_collection 'CrystalClear (Rigaku Corp., 2004)'
_computing_data_reduction 'CrystalClear (Rigaku Corp., 2004)'
_computing_molecular_graphics 'Bruker SHELXTL'
_computing_publication_material 'Bruker SHELXTL'
_computing_structure_refinement 'SHELXL-97 (Sheldrick, 1997)'
_computing_structure_solution 'SHELXS-97 (Sheldrick, 1990)'
_diffrn_ambient_temperature 93(2)
_diffrn_measured_fraction_theta_full 0.998
_diffrn_measured_fraction_theta_max 0.997
_diffrn_measurement_device_type CCD
_diffrn_measurement_method '\w and \f scans'
_diffrn_radiation_monochromator confocal
_diffrn_radiation_source 'rotating anode'
_diffrn_radiation_type MoK\a
_diffrn_radiation_wavelength 0.71073
_diffrn_reflns_av_R_equivalents 0.0496
_diffrn_reflns_av_sigmaI/netI 0.0706
_diffrn_reflns_limit_h_max 10
_diffrn_reflns_limit_h_min -9
_diffrn_reflns_limit_k_max 14
_diffrn_reflns_limit_k_min -12
_diffrn_reflns_limit_l_max 17
_diffrn_reflns_limit_l_min -19
_diffrn_reflns_number 11137
_diffrn_reflns_theta_full 25.30
_diffrn_reflns_theta_max 25.33
_diffrn_reflns_theta_min 2.07
_exptl_absorpt_coefficient_mu 2.352
_exptl_absorpt_correction_T_max 1.000
_exptl_absorpt_correction_T_min 0.798
_exptl_absorpt_correction_type multi-scan
_exptl_absorpt_process_details 'Jacobson, R. (1998) Private communication'
_exptl_crystal_colour Colorless
_exptl_crystal_density_diffrn 1.536
_exptl_crystal_density_method 'not measured'
_exptl_crystal_description Prism
_exptl_crystal_F_000 824
_exptl_crystal_size_max 0.12
_exptl_crystal_size_mid 0.12
_exptl_crystal_size_min 0.12
_refine_diff_density_max 0.466
_refine_diff_density_min -0.508
_refine_diff_density_rms 0.063
_refine_ls_abs_structure_details 'Flack H D (1983), Acta Cryst. A39, 876-881'
_refine_ls_abs_structure_Flack 0.013(10)
_refine_ls_extinction_method none
_refine_ls_goodness_of_fit_ref 0.966
_refine_ls_hydrogen_treatment constr
_refine_ls_matrix_type full
_refine_ls_number_parameters 235
_refine_ls_number_reflns 3207
_refine_ls_number_restraints 0
_refine_ls_restrained_S_all 0.966
_refine_ls_R_factor_all 0.0456
_refine_ls_R_factor_gt 0.0379
_refine_ls_shift/su_max 0.000
_refine_ls_shift/su_mean 0.000
_refine_ls_structure_factor_coef Fsqd
_refine_ls_weighting_details 'calc w=1/[\s^2^(Fo^2^)+(0.0249P)^2^+0.0000P] where P=(Fo^2^+2Fc^2^)/3'
_refine_ls_weighting_scheme calc
_refine_ls_wR_factor_gt 0.0650
_refine_ls_wR_factor_ref 0.0682
_reflns_number_gt 2850
_reflns_number_total 3207
_reflns_threshold_expression >2sigma(I)
_cod_data_source_file c2sc20171b.txt
_cod_data_source_block 7
_cod_depositor_comments
;
The following automatic conversions were performed:

'_symmetry_cell_setting' value 'Orthorhombic' changed to
'orthorhombic' according to
/usr/data/users/saulius/automatic-downloads/retrospective/RSC/lib/dictionaries/cif_core.dic
dictionary named 'cif_core.dic' version 2.4.2 from 2011-04-26.

Automatic conversion script
Id: cif_fix_values 2281 2013-09-26 08:29:07Z andrius 
;
_cod_original_cell_volume 1761.2(7)
_cod_original_sg_symbol_H-M P2(1)2(1)2(1)
_cod_database_code 1515147

loop_
_symmetry_equiv_pos_as_xyz
'x, y, z'
'-x+1/2, -y, z+1/2'
'-x, y+1/2, -z+1/2'
'x+1/2, -y+1/2, -z'

loop_
_atom_site_label
_atom_site_type_symbol
_atom_site_fract_x
_atom_site_fract_y
_atom_site_fract_z
_atom_site_U_iso_or_equiv
_atom_site_adp_type
_atom_site_occupancy
_atom_site_symmetry_multiplicity
_atom_site_calc_flag
_atom_site_refinement_flags
O1 O 0.8064(3) 0.33642(19) -0.26812(11) 0.0243(5) Uani 1 1 d .
C2 C 0.8435(4) 0.2672(2) -0.20361(15) 0.0176(7) Uani 1 1 d .
N3 N 0.9673(3) 0.2752(2) -0.16149(14) 0.0207(6) Uani 1 1 d .
N4 N 1.0649(3) 0.3606(2) -0.17879(14) 0.0198(6) Uani 1 1 d .
C5 C 0.9991(4) 0.4604(3) -0.21218(17) 0.0200(7) Uani 1 1 d .
H5A H 1.0843 0.5045 -0.2362 0.024 Uiso 1 1 calc R
C6 C 0.8890(4) 0.4303(3) -0.27969(18) 0.0232(8) Uani 1 1 d .
O6 O 0.8648(3) 0.48496(18) -0.33857(12) 0.0286(6) Uani 1 1 d .
C7 C 0.7360(4) 0.1769(3) -0.19146(17) 0.0204(8) Uani 1 1 d .
C8 C 0.6095(4) 0.1612(3) -0.24248(18) 0.0243(8) Uani 1 1 d .
H8A H 0.5896 0.2111 -0.2853 0.029 Uiso 1 1 calc R
C9 C 0.5131(4) 0.0721(3) -0.2302(2) 0.0299(9) Uani 1 1 d .
H9A H 0.4281 0.0607 -0.2652 0.036 Uiso 1 1 calc R
C10 C 0.5405(4) 0.0000(3) -0.1672(2) 0.0284(9) Uani 1 1 d .
H10A H 0.4741 -0.0606 -0.1591 0.034 Uiso 1 1 calc R
C11 C 0.6642(4) 0.0159(3) -0.1160(2) 0.0268(8) Uani 1 1 d .
H11A H 0.6819 -0.0333 -0.0726 0.032 Uiso 1 1 calc R
C12 C 0.7624(4) 0.1034(3) -0.12789(18) 0.0239(8) Uani 1 1 d .
H12A H 0.8477 0.1137 -0.0929 0.029 Uiso 1 1 calc R
C13 C 1.2040(4) 0.3628(3) -0.13420(16) 0.0196(8) Uani 1 1 d .
C14 C 1.2713(3) 0.2643(3) -0.11198(15) 0.0210(7) Uani 1 1 d .
H14A H 1.2214 0.1971 -0.1237 0.025 Uiso 1 1 calc R
C15 C 1.4126(3) 0.2649(3) -0.07238(16) 0.0247(8) Uani 1 1 d .
H15A H 1.4588 0.1977 -0.0571 0.030 Uiso 1 1 calc R
C16 C 1.4866(4) 0.3625(3) -0.05493(18) 0.0275(8) Uani 1 1 d .
H16A H 1.5835 0.3624 -0.0285 0.033 Uiso 1 1 calc R
C17 C 1.4177(4) 0.4597(3) -0.07646(18) 0.0264(8) Uani 1 1 d .
H17A H 1.4678 0.5267 -0.0645 0.032 Uiso 1 1 calc R
C18 C 1.2755(4) 0.4612(3) -0.11552(17) 0.0232(8) Uani 1 1 d .
H18A H 1.2282 0.5286 -0.1292 0.028 Uiso 1 1 calc R
C19 C 0.9129(4) 0.5325(3) -0.15200(16) 0.0172(7) Uani 1 1 d .
C20 C 0.8792(4) 0.4971(2) -0.07394(17) 0.0193(7) Uani 1 1 d .
H20A H 0.9136 0.4275 -0.0562 0.023 Uiso 1 1 calc R
C21 C 0.7960(4) 0.5629(3) -0.02209(19) 0.0217(7) Uani 1 1 d .
H21A H 0.7728 0.5385 0.0311 0.026 Uiso 1 1 calc R
C22 C 0.7463(4) 0.6646(3) -0.04792(17) 0.0229(8) Uani 1 1 d .
Br22 Br 0.63042(4) 0.75332(3) 0.023113(19) 0.03764(13) Uani 1 1 d .
C23 C 0.7789(4) 0.7019(3) -0.12544(16) 0.0227(8) Uani 1 1 d .
H23A H 0.7444 0.7716 -0.1430 0.027 Uiso 1 1 calc R
C24 C 0.8632(4) 0.6349(3) -0.17664(17) 0.0223(7) Uani 1 1 d .
H24A H 0.8873 0.6596 -0.2297 0.027 Uiso 1 1 calc R

loop_
_atom_site_aniso_label
_atom_site_aniso_U_11
_atom_site_aniso_U_22
_atom_site_aniso_U_33
_atom_site_aniso_U_23
_atom_site_aniso_U_13
_atom_site_aniso_U_12
O1 0.0243(14) 0.0256(13) 0.0230(11) 0.0023(10) -0.0025(10) -0.0029(11)
C2 0.0198(18) 0.0167(17) 0.0163(13) -0.0031(14) 0.0041(12) 0.0000(16)
N3 0.0191(16) 0.0195(17) 0.0234(13) 0.0002(12) 0.0031(11) -0.0007(13)
N4 0.0204(16) 0.0170(16) 0.0219(14) 0.0002(12) 0.0006(12) 0.0002(13)
C5 0.021(2) 0.0206(18) 0.0184(15) 0.0000(15) 0.0012(14) -0.0007(16)
C6 0.023(2) 0.0249(19) 0.0214(16) -0.0022(16) 0.0040(14) 0.0041(17)
O6 0.0388(15) 0.0269(13) 0.0202(11) 0.0048(10) -0.0021(11) 0.0010(13)
C7 0.018(2) 0.0221(19) 0.0216(15) -0.0056(15) 0.0038(14) 0.0040(16)
C8 0.022(2) 0.0241(19) 0.0268(17) -0.0014(15) 0.0004(15) 0.0026(17)
C9 0.023(2) 0.032(2) 0.035(2) -0.0084(18) -0.0016(16) 0.0002(19)
C10 0.027(2) 0.021(2) 0.036(2) -0.0021(17) 0.0057(16) -0.0082(17)
C11 0.031(2) 0.0178(19) 0.0315(18) -0.0004(15) 0.0036(16) 0.0000(17)
C12 0.023(2) 0.0242(19) 0.0242(16) -0.0001(16) -0.0020(14) -0.0003(16)
C13 0.0172(18) 0.027(2) 0.0147(15) 0.0005(14) 0.0024(13) 0.0022(16)
C14 0.0224(18) 0.0193(19) 0.0213(14) -0.0026(16) 0.0020(12) 0.0018(17)
C15 0.0211(19) 0.030(2) 0.0229(15) 0.0063(17) 0.0027(13) 0.0059(17)
C16 0.020(2) 0.037(2) 0.0260(17) 0.0016(16) -0.0007(15) -0.0022(18)
C17 0.026(2) 0.024(2) 0.0300(18) -0.0001(16) -0.0012(16) -0.0050(16)
C18 0.022(2) 0.0216(19) 0.0257(17) 0.0011(15) -0.0009(15) -0.0031(16)
C19 0.0153(19) 0.0173(18) 0.0189(15) 0.0002(14) -0.0037(13) -0.0023(14)
C20 0.0213(19) 0.0153(16) 0.0213(16) 0.0012(14) 0.0000(14) -0.0024(16)
C21 0.0230(19) 0.0239(19) 0.0182(14) -0.0003(16) -0.0002(15) 0.0002(16)
C22 0.019(2) 0.0227(19) 0.0266(17) -0.0062(15) 0.0001(14) 0.0007(15)
Br22 0.0462(2) 0.0274(2) 0.0393(2) -0.0024(2) 0.01669(16) 0.0102(2)
C23 0.026(2) 0.0190(18) 0.0229(16) 0.0017(14) -0.0017(15) -0.0011(16)
C24 0.024(2) 0.0225(18) 0.0200(15) 0.0038(14) 0.0010(15) -0.0021(18)

loop_
_atom_type_symbol
_atom_type_description
_atom_type_scat_dispersion_real
_atom_type_scat_dispersion_imag
_atom_type_scat_source
C C 0.0033 0.0016 'International Tables Vol C Tables 4.2.6.8 and 6.1.1.4'
H H 0.0000 0.0000 'International Tables Vol C Tables 4.2.6.8 and 6.1.1.4'
N N 0.0061 0.0033 'International Tables Vol C Tables 4.2.6.8 and 6.1.1.4'
O O 0.0106 0.0060 'International Tables Vol C Tables 4.2.6.8 and 6.1.1.4'
Br Br -0.2901 2.4595 'International Tables Vol C Tables 4.2.6.8 and 6.1.1.4'

loop_
_geom_angle_atom_site_label_1
_geom_angle_atom_site_label_2
_geom_angle_atom_site_label_3
_geom_angle
C6 O1 C2 119.6(2)
N3 C2 O1 124.0(3)
N3 C2 C7 121.3(3)
O1 C2 C7 114.5(2)
C2 N3 N4 117.6(2)
N3 N4 C13 115.7(2)
N3 N4 C5 118.1(3)
C13 N4 C5 121.1(3)
N4 C5 C6 108.9(3)
N4 C5 C19 115.6(2)
C6 C5 C19 107.9(3)
N4 C5 H5A 108.1
C6 C5 H5A 108.1
C19 C5 H5A 108.1
O6 C6 O1 119.3(3)
O6 C6 C5 124.9(3)
O1 C6 C5 115.7(3)
C8 C7 C12 119.4(3)
C8 C7 C2 121.7(3)
C12 C7 C2 118.9(3)
C9 C8 C7 119.7(3)
C9 C8 H8A 120.2
C7 C8 H8A 120.2
C10 C9 C8 120.4(3)
C10 C9 H9A 119.8
C8 C9 H9A 119.8
C9 C10 C11 120.2(3)
C9 C10 H10A 119.9
C11 C10 H10A 119.9
C12 C11 C10 120.2(3)
C12 C11 H11A 119.9
C10 C11 H11A 119.9
C11 C12 C7 120.1(3)
C11 C12 H12A 120.0
C7 C12 H12A 120.0
C18 C13 C14 120.3(3)
C18 C13 N4 120.9(3)
C14 C13 N4 118.7(3)
C15 C14 C13 119.4(3)
C15 C14 H14A 120.3
C13 C14 H14A 120.3
C16 C15 C14 120.8(3)
C16 C15 H15A 119.6
C14 C15 H15A 119.6
C17 C16 C15 119.1(3)
C17 C16 H16A 120.4
C15 C16 H16A 120.4
C16 C17 C18 121.1(3)
C16 C17 H17A 119.5
C18 C17 H17A 119.5
C13 C18 C17 119.2(3)
C13 C18 H18A 120.4
C17 C18 H18A 120.4
C24 C19 C20 119.2(3)
C24 C19 C5 119.1(3)
C20 C19 C5 121.8(3)
C21 C20 C19 120.2(3)
C21 C20 H20A 119.9
C19 C20 H20A 119.9
C20 C21 C22 119.8(3)
C20 C21 H21A 120.1
C22 C21 H21A 120.1
C23 C22 C21 121.0(3)
C23 C22 Br22 119.5(2)
C21 C22 Br22 119.5(2)
C22 C23 C24 118.4(3)
C22 C23 H23A 120.8
C24 C23 H23A 120.8
C23 C24 C19 121.4(3)
C23 C24 H24A 119.3
C19 C24 H24A 119.3

loop_
_geom_bond_atom_site_label_1
_geom_bond_atom_site_label_2
_geom_bond_distance
O1 C6 1.369(4)
O1 C2 1.399(3)
C2 N3 1.287(4)
C2 C7 1.462(4)
N3 N4 1.378(3)
N4 C13 1.419(4)
N4 C5 1.458(4)
C5 C6 1.516(4)
C5 C19 1.527(4)
C5 H5A 1.0000
C6 O6 1.199(3)
C7 C8 1.400(4)
C7 C12 1.401(4)
C8 C9 1.391(5)
C8 H8A 0.9500
C9 C10 1.385(5)
C9 H9A 0.9500
C10 C11 1.383(5)
C10 H10A 0.9500
C11 C12 1.385(5)
C11 H11A 0.9500
C12 H12A 0.9500
C13 C18 1.391(4)
C13 C14 1.390(5)
C14 C15 1.394(4)
C14 H14A 0.9500
C15 C16 1.389(5)
C15 H15A 0.9500
C16 C17 1.379(4)
C16 H16A 0.9500
C17 C18 1.397(4)
C17 H17A 0.9500
C18 H18A 0.9500
C19 C24 1.387(4)
C19 C20 1.391(4)
C20 C21 1.381(4)
C20 H20A 0.9500
C21 C22 1.385(4)
C21 H21A 0.9500
C22 C23 1.388(4)
C22 Br22 1.890(3)
C23 C24 1.388(4)
C23 H23A 0.9500
C24 H24A 0.9500

loop_
_geom_torsion_atom_site_label_1
_geom_torsion_atom_site_label_2
_geom_torsion_atom_site_label_3
_geom_torsion_atom_site_label_4
_geom_torsion
C6 O1 C2 N3 -12.4(4)
C6 O1 C2 C7 172.8(3)
O1 C2 N3 N4 3.3(4)
C7 C2 N3 N4 177.8(2)
C2 N3 N4 C13 -176.5(3)
C2 N3 N4 C5 28.2(4)
N3 N4 C5 C6 -46.4(3)
C13 N4 C5 C6 159.7(3)
N3 N4 C5 C19 75.2(3)
C13 N4 C5 C19 -78.6(4)
C2 O1 C6 O6 174.2(3)
C2 O1 C6 C5 -9.6(4)
N4 C5 C6 O6 -148.0(3)
C19 C5 C6 O6 85.7(4)
N4 C5 C6 O1 36.0(4)
C19 C5 C6 O1 -90.2(3)
N3 C2 C7 C8 -173.2(3)
O1 C2 C7 C8 1.7(4)
N3 C2 C7 C12 5.6(4)
O1 C2 C7 C12 -179.5(3)
C12 C7 C8 C9 -0.9(4)
C2 C7 C8 C9 177.9(3)
C7 C8 C9 C10 0.9(5)
C8 C9 C10 C11 -0.1(5)
C9 C10 C11 C12 -0.6(5)
C10 C11 C12 C7 0.6(5)
C8 C7 C12 C11 0.2(5)
C2 C7 C12 C11 -178.7(3)
N3 N4 C13 C18 -149.3(3)
C5 N4 C13 C18 5.1(4)
N3 N4 C13 C14 33.1(4)
C5 N4 C13 C14 -172.5(3)
C18 C13 C14 C15 -1.4(4)
N4 C13 C14 C15 176.2(2)
C13 C14 C15 C16 0.0(4)
C14 C15 C16 C17 0.8(4)
C15 C16 C17 C18 -0.2(5)
C14 C13 C18 C17 2.0(4)
N4 C13 C18 C17 -175.6(3)
C16 C17 C18 C13 -1.2(5)
N4 C5 C19 C24 172.2(3)
C6 C5 C19 C24 -65.6(4)
N4 C5 C19 C20 -9.6(4)
C6 C5 C19 C20 112.5(3)
C24 C19 C20 C21 0.6(5)
C5 C19 C20 C21 -177.5(3)
C19 C20 C21 C22 -0.2(5)
C20 C21 C22 C23 0.0(5)
C20 C21 C22 Br22 179.3(2)
C21 C22 C23 C24 -0.2(5)
Br22 C22 C23 C24 -179.5(2)
C22 C23 C24 C19 0.7(5)
C20 C19 C24 C23 -0.9(5)
C5 C19 C24 C23 177.3(3)
